data_1543722
loop_
_publ_author_name
'Potter, Tyler J.'
'Ellman, Jonathan A.'

_publ_section_title
;
 Rh(III)-Catalyzed C-H Bond Addition/Amine-Mediated Cyclization of
 Bis-Michael Acceptors.
;
_journal_issue 15
_journal_name_full 'Organic letters'
_journal_page_first 3838
_journal_page_last 3841
_journal_paper_doi 10.1021/acs.orglett.6b01846
_journal_volume 18
_journal_year 2016
_chemical_formula_moiety 'C30 H38 N2 O6 S'
_chemical_formula_sum 'C30 H38 N2 O6 S'
_chemical_formula_weight 554.68
_space_group_crystal_system monoclinic
_space_group_IT_number 14
_space_group_name_Hall '-P 2yn'
_space_group_name_H-M_alt 'P 1 21/n 1'
_symmetry_space_group_name_Hall '-P 2yn'
_symmetry_space_group_name_H-M 'P 1 21/n 1'
_atom_sites_solution_hydrogens geom
_atom_sites_solution_primary direct
_atom_sites_solution_secondary difmap
_audit_creation_method SHELXL-2014/7
_cell_angle_alpha 90
_cell_angle_beta 104.2910(10)
_cell_angle_gamma 90
_cell_formula_units_Z 4
_cell_length_a 12.6105(9)
_cell_length_b 14.0740(10)
_cell_length_c 17.2452(12)
_cell_measurement_reflns_used 544
_cell_measurement_temperature 298(2)
_cell_measurement_theta_max 68.3
_cell_measurement_theta_min 2.6
_cell_volume 2966.0(4)
_computing_cell_refinement 'CrystalClear-SM Expert 2.0 r15 (Rigaku, 2011)'
_computing_data_collection 'CrystalClear-SM Expert 2.0 r15 (Rigaku, 2011)'
_computing_data_reduction 'CrystalClear-SM Expert 2.0 r15 (Rigaku, 2011)'
_computing_molecular_graphics
; 
Dolomanov, O.V.; Bourhis, L.J.; Gildea, R.J.; Howard, J.A.K.; Puschmann, H., 
OLEX2: A complete structure solution, refinement and analysis program 
(2009). J. Appl. Cryst., 42, 339-341. 
;
_computing_publication_material 'SHELXL-2013/2 (Sheldrick, 2014)'
_computing_structure_refinement 'SHELXL-2014/7 (Sheldrick, 2014)'
_computing_structure_solution 'SHELXT-2014/5 (Sheldrick, 2014)'
_diffrn_ambient_temperature 298(2)
_diffrn_detector_area_resol_mean 22.2
_diffrn_measured_fraction_theta_full 1.000
_diffrn_measured_fraction_theta_max 1.000
_diffrn_measurement_device_type 'Rigaku Saturn 944+ CCD'
_diffrn_measurement_method \w
_diffrn_radiation_type CuK\a
_diffrn_radiation_wavelength 1.54178
_diffrn_reflns_av_R_equivalents 0.0310
_diffrn_reflns_av_unetI/netI 0.0084
_diffrn_reflns_Laue_measured_fraction_full 1.000
_diffrn_reflns_Laue_measured_fraction_max 1.000
_diffrn_reflns_limit_h_max 15
_diffrn_reflns_limit_h_min -15
_diffrn_reflns_limit_k_max 16
_diffrn_reflns_limit_k_min -16
_diffrn_reflns_limit_l_max 20
_diffrn_reflns_limit_l_min -20
_diffrn_reflns_number 103343
_diffrn_reflns_point_group_measured_fraction_full 1.000
_diffrn_reflns_point_group_measured_fraction_max 1.000
_diffrn_reflns_theta_full 66.584
_diffrn_reflns_theta_max 66.584
_diffrn_reflns_theta_min 3.919
_diffrn_source 'Sealed Tube'
_exptl_absorpt_coefficient_mu 1.330
_exptl_absorpt_correction_T_max 1.000
_exptl_absorpt_correction_T_min 0.894
_exptl_absorpt_correction_type multi-scan
_exptl_absorpt_process_details 'Jacobson, R. (1998) Private Communication'
_exptl_crystal_colour Colorless
_exptl_crystal_density_diffrn 1.242
_exptl_crystal_density_method 'not measured'
_exptl_crystal_description Prism
_exptl_crystal_F_000 1184
_exptl_crystal_size_max 0.220
_exptl_crystal_size_mid 0.210
_exptl_crystal_size_min 0.100
_refine_diff_density_max 0.221
_refine_diff_density_min -0.422
_refine_diff_density_rms 0.031
_refine_ls_extinction_method none
_refine_ls_goodness_of_fit_ref 1.095
_refine_ls_hydrogen_treatment constr
_refine_ls_matrix_type full
_refine_ls_number_parameters 383
_refine_ls_number_reflns 5239
_refine_ls_number_restraints 30
_refine_ls_restrained_S_all 1.101
_refine_ls_R_factor_all 0.0525
_refine_ls_R_factor_gt 0.0444
_refine_ls_shift/su_max 0.000
_refine_ls_shift/su_mean 0.000
_refine_ls_structure_factor_coef Fsqd
_refine_ls_weighting_details 'w=1/[\s^2^(Fo^2^)+(0.0872P)^2^+0.3529P] where P=(Fo^2^+2Fc^2^)/3'
_refine_ls_weighting_scheme calc
_refine_ls_wR_factor_gt 0.1400
_refine_ls_wR_factor_ref 0.1468
_reflns_Friedel_coverage 0.000
_reflns_number_gt 4254
_reflns_number_total 5239
_reflns_threshold_expression 'I > 2\s(I)'
_cod_data_source_file ol6b01846_si_002.cif
_cod_data_source_block 007-16028
_cod_depositor_comments 'Adding full bibliography for 1543722.cif.'
_cod_database_code 1543722
_shelx_shelxl_version_number 2014/7
_shelx_space_group_comment
; 
The symmetry employed for this shelxl refinement is uniquely defined 
by the following loop, which should always be used as a source of 
symmetry information in preference to the above space-group names. 
They are only intended as comments. 
;
_shelx_estimated_absorpt_t_min 0.758
_shelx_estimated_absorpt_t_max 0.878

loop_
_space_group_symop_operation_xyz
'x, y, z'
'-x+1/2, y+1/2, -z+1/2'
'-x, -y, -z'
'x-1/2, -y-1/2, z-1/2'

loop_
_atom_site_label
_atom_site_type_symbol
_atom_site_fract_x
_atom_site_fract_y
_atom_site_fract_z
_atom_site_U_iso_or_equiv
_atom_site_adp_type
_atom_site_occupancy
_atom_site_site_symmetry_order
_atom_site_calc_flag
_atom_site_refinement_flags_posn
_atom_site_refinement_flags_adp
_atom_site_refinement_flags_occupancy
_atom_site_disorder_assembly
_atom_site_disorder_group
S1 S 0.46356(4) 0.30730(4) 0.59663(3) 0.0793(2) Uani 1 1 d . . . . .
O1 O 0.56008(13) 0.35218(16) 0.58523(11) 0.1083(6) Uani 1 1 d . . . . .
O2 O 0.46191(15) 0.20780(13) 0.61014(10) 0.1007(5) Uani 1 1 d . . . . .
O3 O 0.31334(12) 0.12782(9) 0.80772(9) 0.0795(4) Uani 1 1 d . . . . .
O4 O 0.39176(15) 0.42487(13) 0.93473(9) 0.0988(5) Uani 1 1 d . . . . .
O5A O 0.6487(10) 0.6007(6) 0.8351(14) 0.146(8) Uani 0.231(11) 1 d . U P A 1
O5B O 0.6862(4) 0.5529(6) 0.7844(2) 0.180(3) Uani 0.769(11) 1 d . U P A 2
O6A O 0.7525(10) 0.4798(9) 0.8731(11) 0.091(3) Uani 0.231(11) 1 d . U P A 1
O6B O 0.7369(3) 0.4930(3) 0.9042(2) 0.0861(9) Uani 0.769(11) 1 d . U P A 2
N1 N 0.43417(12) 0.35864(11) 0.67390(9) 0.0681(4) Uani 1 1 d . . . . .
N2 N 0.31620(15) 0.16419(12) 0.93503(10) 0.0766(5) Uani 1 1 d . . . . .
C1 C 0.45309(17) 0.46146(14) 0.68347(11) 0.0709(5) Uani 1 1 d . . . . .
H1A H 0.3917 0.4958 0.6504 0.085 Uiso 1 1 calc R U . . .
H1B H 0.5185 0.4788 0.6668 0.085 Uiso 1 1 calc R U . . .
C2 C 0.46640(14) 0.48706(13) 0.77070(11) 0.0640(4) Uani 1 1 d . . . . .
H2 H 0.4740 0.5563 0.7753 0.077 Uiso 1 1 calc R U . . .
C3 C 0.36125(14) 0.45947(12) 0.79547(10) 0.0582(4) Uani 1 1 d . . . . .
H3 H 0.3017 0.4983 0.7636 0.070 Uiso 1 1 calc R U . . .
C4 C 0.32937(13) 0.35511(12) 0.77790(9) 0.0559(4) Uani 1 1 d . . . . .
H4 H 0.3829 0.3151 0.8145 0.067 Uiso 1 1 calc R U . . .
C5 C 0.33033(15) 0.32898(13) 0.69167(10) 0.0629(4) Uani 1 1 d . . . . .
H5A H 0.3213 0.2609 0.6843 0.075 Uiso 1 1 calc R U . . .
H5B H 0.2696 0.3600 0.6548 0.075 Uiso 1 1 calc R U . . .
C6 C 0.35560(17) 0.33201(14) 0.51326(11) 0.0694(5) Uani 1 1 d . . . . .
C7 C 0.2686(2) 0.27002(15) 0.49261(12) 0.0793(6) Uani 1 1 d . . . . .
H7 H 0.2671 0.2157 0.5230 0.095 Uiso 1 1 calc R U . . .
C8 C 0.1845(2) 0.28856(17) 0.42727(14) 0.0848(6) Uani 1 1 d . . . . .
H8 H 0.1254 0.2470 0.4149 0.102 Uiso 1 1 calc R U . . .
C9 C 0.18460(18) 0.36662(16) 0.37926(13) 0.0788(5) Uani 1 1 d . . . . .
C10 C 0.2701(2) 0.42916(16) 0.40205(14) 0.0851(6) Uani 1 1 d . . . . .
H10 H 0.2709 0.4838 0.3719 0.102 Uiso 1 1 calc R U . . .
C11 C 0.35480(19) 0.41335(15) 0.46820(13) 0.0802(6) Uani 1 1 d . . . . .
H11 H 0.4114 0.4573 0.4826 0.096 Uiso 1 1 calc R U . . .
C12 C 0.0961(2) 0.3798(2) 0.30370(17) 0.1141(9) Uani 1 1 d . . . . .
H12A H 0.0731 0.3189 0.2806 0.171 Uiso 1 1 calc R U . . .
H12B H 0.1238 0.4171 0.2664 0.171 Uiso 1 1 calc R U . . .
H12C H 0.0350 0.4119 0.3158 0.171 Uiso 1 1 calc R U . . .
C13 C 0.21632(13) 0.33356(12) 0.79000(9) 0.0562(4) Uani 1 1 d . . . . .
C14 C 0.12974(15) 0.39537(14) 0.76170(11) 0.0694(5) Uani 1 1 d . . . . .
H14 H 0.1418 0.4511 0.7362 0.083 Uiso 1 1 calc R U . . .
C15 C 0.02609(16) 0.37611(15) 0.77054(12) 0.0752(5) Uani 1 1 d . . . . .
H15 H -0.0300 0.4192 0.7506 0.090 Uiso 1 1 calc R U . . .
C16 C 0.00338(16) 0.29535(14) 0.80781(11) 0.0690(5) Uani 1 1 d . . . . .
C17 C 0.08923(16) 0.23383(13) 0.83674(11) 0.0669(5) Uani 1 1 d . . . . .
H17 H 0.0763 0.1790 0.8630 0.080 Uiso 1 1 calc R U . . .
C18 C 0.19438(15) 0.25082(11) 0.82806(10) 0.0572(4) Uani 1 1 d . . . . .
C19 C -0.11036(19) 0.2754(2) 0.81673(17) 0.0976(7) Uani 1 1 d . . . . .
H19A H -0.1355 0.2159 0.7916 0.146 Uiso 1 1 calc R U . . .
H19B H -0.1587 0.3253 0.7917 0.146 Uiso 1 1 calc R U . . .
H19C H -0.1093 0.2723 0.8725 0.146 Uiso 1 1 calc R U . . .
C20 C 0.28058(15) 0.17670(12) 0.85629(11) 0.0626(4) Uani 1 1 d . . . . .
C21 C 0.2925(2) 0.22506(17) 0.99830(12) 0.0885(6) Uani 1 1 d . . . . .
H21A H 0.2997 0.2917 0.9863 0.106 Uiso 1 1 calc R U . . .
H21B H 0.2191 0.2137 1.0044 0.106 Uiso 1 1 calc R U . . .
C22 C 0.3740(4) 0.1974(3) 1.0700(2) 0.170(2) Uani 1 1 d . . . . .
H22A H 0.4163 0.2526 1.0929 0.204 Uiso 1 1 calc R U . . .
H22B H 0.3376 0.1727 1.1093 0.204 Uiso 1 1 calc R U . . .
C23 C 0.4451(3) 0.1271(3) 1.05237(18) 0.1348(12) Uani 1 1 d . . . . .
H23A H 0.4493 0.0736 1.0885 0.162 Uiso 1 1 calc R U . . .
H23B H 0.5180 0.1531 1.0593 0.162 Uiso 1 1 calc R U . . .
C24 C 0.4023(2) 0.09528(17) 0.96870(15) 0.0935(7) Uani 1 1 d . . . . .
H24A H 0.4593 0.0963 0.9399 0.112 Uiso 1 1 calc R U . . .
H24B H 0.3726 0.0315 0.9668 0.112 Uiso 1 1 calc R U . . .
C25 C 0.37173(16) 0.48402(15) 0.88291(12) 0.0733(5) Uani 1 1 d . . . . .
C26 C 0.3581(3) 0.5854(2) 0.90185(18) 0.1265(11) Uani 1 1 d . . . . .
H26A H 0.2826 0.6031 0.8827 0.190 Uiso 1 1 calc R U . . .
H26B H 0.4022 0.6241 0.8764 0.190 Uiso 1 1 calc R U . . .
H26C H 0.3805 0.5945 0.9587 0.190 Uiso 1 1 calc R U . . .
C27 C 0.56993(16) 0.44289(16) 0.82458(13) 0.0771(5) Uani 1 1 d . . . . .
H27A H 0.5567 0.4288 0.8765 0.093 Uiso 1 1 calc R U . . .
H27B H 0.5855 0.3835 0.8012 0.093 Uiso 1 1 calc R U . . .
C28 C 0.66701(18) 0.5065(2) 0.83568(13) 0.0872(6) Uani 1 1 d . U . . .
C29A C 0.8503(17) 0.522(2) 0.9064(16) 0.134(9) Uani 0.231(11) 1 d . U P A 1
H29A H 0.8554 0.5792 0.8764 0.161 Uiso 0.231(11) 1 calc R U P A 1
H29B H 0.9079 0.4793 0.8993 0.161 Uiso 0.231(11) 1 calc R U P A 1
C29B C 0.8354(4) 0.5554(4) 0.9214(4) 0.0874(13) Uani 0.769(11) 1 d . U P A 2
H29C H 0.8893 0.5323 0.8945 0.105 Uiso 0.769(11) 1 calc R U P A 2
H29D H 0.8158 0.6201 0.9042 0.105 Uiso 0.769(11) 1 calc R U P A 2
C30 C 0.8764(2) 0.5511(2) 1.00574(18) 0.1137(9) Uani 1 1 d . . . . .
H30D H 0.9406 0.5901 1.0214 0.171 Uiso 0.769(11) 1 calc R U P A 2
H30E H 0.8216 0.5738 1.0312 0.171 Uiso 0.769(11) 1 calc R U P A 2
H30F H 0.8947 0.4866 1.0216 0.171 Uiso 0.769(11) 1 calc R U P A 2
H30A H 0.9474 0.5800 1.0222 0.171 Uiso 0.231(11) 1 calc R U P A 1
H30B H 0.8218 0.5950 1.0138 0.171 Uiso 0.231(11) 1 calc R U P A 1
H30C H 0.8745 0.4948 1.0368 0.171 Uiso 0.231(11) 1 calc R U P A 1

loop_
_atom_site_aniso_label
_atom_site_aniso_U_11
_atom_site_aniso_U_22
_atom_site_aniso_U_33
_atom_site_aniso_U_23
_atom_site_aniso_U_13
_atom_site_aniso_U_12
S1 0.0791(3) 0.0900(4) 0.0764(3) -0.0079(2) 0.0335(3) 0.0040(2)
O1 0.0766(9) 0.1575(16) 0.1035(12) -0.0177(11) 0.0462(9) -0.0112(10)
O2 0.1208(13) 0.0949(11) 0.0898(10) -0.0068(8) 0.0324(9) 0.0287(9)
O3 0.0976(10) 0.0627(8) 0.0851(9) -0.0147(6) 0.0355(7) 0.0070(7)
O4 0.1245(13) 0.1076(12) 0.0603(8) 0.0026(8) 0.0149(8) -0.0106(10)
O5A 0.120(7) 0.069(4) 0.203(17) 0.024(5) -0.047(8) -0.014(4)
O5B 0.138(3) 0.280(7) 0.102(2) 0.073(3) -0.011(2) -0.123(4)
O6A 0.067(4) 0.104(5) 0.093(8) -0.021(6) 0.000(4) 0.004(3)
O6B 0.0675(14) 0.117(2) 0.0692(17) -0.0024(15) 0.0087(12) -0.0134(12)
N1 0.0706(9) 0.0723(10) 0.0663(9) -0.0047(7) 0.0261(7) -0.0089(7)
N2 0.1001(12) 0.0640(9) 0.0696(10) 0.0088(7) 0.0282(8) 0.0257(8)
C1 0.0745(11) 0.0714(12) 0.0697(11) 0.0055(9) 0.0235(9) -0.0132(9)
C2 0.0651(10) 0.0561(10) 0.0692(10) 0.0026(8) 0.0131(8) -0.0075(8)
C3 0.0602(9) 0.0546(9) 0.0569(9) 0.0000(7) 0.0087(7) 0.0001(7)
C4 0.0577(9) 0.0555(9) 0.0539(8) 0.0034(7) 0.0128(7) -0.0005(7)
C5 0.0679(10) 0.0628(10) 0.0612(10) -0.0048(8) 0.0221(8) -0.0081(8)
C6 0.0841(12) 0.0688(11) 0.0654(10) -0.0078(8) 0.0378(9) -0.0098(9)
C7 0.1043(16) 0.0686(12) 0.0693(12) -0.0012(9) 0.0295(11) -0.0230(11)
C8 0.0957(15) 0.0835(14) 0.0799(13) -0.0103(11) 0.0303(12) -0.0276(12)
C9 0.0865(13) 0.0803(13) 0.0769(12) -0.0052(10) 0.0341(11) 0.0029(11)
C10 0.1077(17) 0.0698(13) 0.0868(14) 0.0099(10) 0.0414(13) 0.0006(11)
C11 0.0923(14) 0.0733(12) 0.0844(13) -0.0038(10) 0.0395(12) -0.0233(10)
C12 0.1097(19) 0.130(2) 0.0999(18) 0.0098(16) 0.0210(15) 0.0146(17)
C13 0.0617(9) 0.0580(9) 0.0491(8) 0.0006(7) 0.0139(7) -0.0026(7)
C14 0.0635(10) 0.0732(11) 0.0706(11) 0.0203(9) 0.0148(8) -0.0005(8)
C15 0.0633(10) 0.0853(13) 0.0766(12) 0.0172(10) 0.0165(9) 0.0071(9)
C16 0.0663(11) 0.0784(12) 0.0666(11) 0.0003(9) 0.0246(9) -0.0057(9)
C17 0.0795(12) 0.0591(10) 0.0693(10) 0.0004(8) 0.0321(9) -0.0082(8)
C18 0.0688(10) 0.0524(9) 0.0531(8) -0.0043(7) 0.0203(7) -0.0019(7)
C19 0.0779(14) 0.1120(18) 0.1140(18) 0.0127(15) 0.0446(13) -0.0056(12)
C20 0.0765(11) 0.0463(9) 0.0709(11) -0.0025(8) 0.0290(9) -0.0020(7)
C21 0.1202(18) 0.0845(14) 0.0647(11) 0.0065(10) 0.0301(11) 0.0283(13)
C22 0.229(4) 0.159(3) 0.091(2) -0.022(2) -0.018(2) 0.099(3)
C23 0.143(3) 0.157(3) 0.0950(19) 0.0139(19) 0.0115(17) 0.066(2)
C24 0.1092(17) 0.0757(14) 0.0985(16) 0.0213(12) 0.0313(13) 0.0320(12)
C25 0.0722(12) 0.0777(12) 0.0675(11) -0.0114(10) 0.0125(9) -0.0023(9)
C26 0.174(3) 0.102(2) 0.1017(19) -0.0384(16) 0.0304(19) 0.0160(19)
C27 0.0663(11) 0.0797(13) 0.0812(13) 0.0026(10) 0.0102(9) -0.0074(9)
C28 0.0691(12) 0.1159(18) 0.0726(13) 0.0107(12) 0.0099(10) -0.0187(12)
C29A 0.065(7) 0.21(2) 0.123(12) -0.058(13) 0.013(7) -0.034(9)
C29B 0.0631(19) 0.105(3) 0.091(3) -0.011(2) 0.0132(17) -0.0117(18)
C30 0.0857(16) 0.134(2) 0.118(2) -0.0335(17) 0.0175(15) 0.0081(15)

loop_
_atom_type_symbol
_atom_type_description
_atom_type_scat_dispersion_real
_atom_type_scat_dispersion_imag
_atom_type_scat_source
C C 0.0181 0.0091 'International Tables Vol C Tables 4.2.6.8 and 6.1.1.4'
H H 0.0000 0.0000 'International Tables Vol C Tables 4.2.6.8 and 6.1.1.4'
N N 0.0311 0.0180 'International Tables Vol C Tables 4.2.6.8 and 6.1.1.4'
O O 0.0492 0.0322 'International Tables Vol C Tables 4.2.6.8 and 6.1.1.4'
S S 0.3331 0.5567 'International Tables Vol C Tables 4.2.6.8 and 6.1.1.4'

loop_
_geom_angle_atom_site_label_1
_geom_angle_atom_site_label_2
_geom_angle_atom_site_label_3
_geom_angle
O2 S1 O1 120.42(12)
O2 S1 N1 106.63(9)
O1 S1 N1 106.79(9)
O2 S1 C6 106.86(10)
O1 S1 C6 108.38(10)
N1 S1 C6 107.09(9)
C28 O6A C29A 135(2)
C28 O6B C29B 116.0(4)
C1 N1 C5 112.51(15)
C1 N1 S1 117.59(12)
C5 N1 S1 115.77(12)
C20 N2 C24 121.46(17)
C20 N2 C21 126.75(16)
C24 N2 C21 110.92(17)
N1 C1 C2 108.71(15)
N1 C1 H1A 109.9
C2 C1 H1A 109.9
N1 C1 H1B 109.9
C2 C1 H1B 109.9
H1A C1 H1B 108.3
C1 C2 C27 111.96(17)
C1 C2 C3 108.88(14)
C27 C2 C3 113.08(15)
C1 C2 H2 107.6
C27 C2 H2 107.6
C3 C2 H2 107.6
C25 C3 C4 111.60(14)
C25 C3 C2 110.35(14)
C4 C3 C2 112.85(14)
C25 C3 H3 107.2
C4 C3 H3 107.2
C2 C3 H3 107.2
C13 C4 C3 111.87(14)
C13 C4 C5 108.48(13)
C3 C4 C5 110.90(14)
C13 C4 H4 108.5
C3 C4 H4 108.5
C5 C4 H4 108.5
N1 C5 C4 110.65(14)
N1 C5 H5A 109.5
C4 C5 H5A 109.5
N1 C5 H5B 109.5
C4 C5 H5B 109.5
H5A C5 H5B 108.1
C7 C6 C11 119.0(2)
C7 C6 S1 119.59(16)
C11 C6 S1 121.43(16)
C8 C7 C6 119.9(2)
C8 C7 H7 120.1
C6 C7 H7 120.1
C7 C8 C9 122.2(2)
C7 C8 H8 118.9
C9 C8 H8 118.9
C10 C9 C8 117.2(2)
C10 C9 C12 122.1(2)
C8 C9 C12 120.6(2)
C9 C10 C11 121.9(2)
C9 C10 H10 119.0
C11 C10 H10 119.0
C10 C11 C6 119.8(2)
C10 C11 H11 120.1
C6 C11 H11 120.1
C9 C12 H12A 109.5
C9 C12 H12B 109.5
H12A C12 H12B 109.5
C9 C12 H12C 109.5
H12A C12 H12C 109.5
H12B C12 H12C 109.5
C14 C13 C18 117.26(16)
C14 C13 C4 120.64(15)
C18 C13 C4 122.09(15)
C15 C14 C13 121.52(17)
C15 C14 H14 119.2
C13 C14 H14 119.2
C16 C15 C14 121.88(18)
C16 C15 H15 119.1
C14 C15 H15 119.1
C15 C16 C17 117.00(17)
C15 C16 C19 121.13(19)
C17 C16 C19 121.88(19)
C16 C17 C18 122.46(17)
C16 C17 H17 118.8
C18 C17 H17 118.8
C17 C18 C13 119.88(16)
C17 C18 C20 118.66(15)
C13 C18 C20 121.39(15)
C16 C19 H19A 109.5
C16 C19 H19B 109.5
H19A C19 H19B 109.5
C16 C19 H19C 109.5
H19A C19 H19C 109.5
H19B C19 H19C 109.5
O3 C20 N2 122.28(17)
O3 C20 C18 120.41(17)
N2 C20 C18 117.27(15)
C22 C21 N2 104.1(2)
C22 C21 H21A 110.9
N2 C21 H21A 110.9
C22 C21 H21B 110.9
N2 C21 H21B 110.9
H21A C21 H21B 108.9
C23 C22 C21 110.8(3)
C23 C22 H22A 109.5
C21 C22 H22A 109.5
C23 C22 H22B 109.5
C21 C22 H22B 109.5
H22A C22 H22B 108.1
C22 C23 C24 108.8(2)
C22 C23 H23A 109.9
C24 C23 H23A 109.9
C22 C23 H23B 109.9
C24 C23 H23B 109.9
H23A C23 H23B 108.3
N2 C24 C23 104.1(2)
N2 C24 H24A 110.9
C23 C24 H24A 110.9
N2 C24 H24B 110.9
C23 C24 H24B 110.9
H24A C24 H24B 109.0
O4 C25 C26 121.1(2)
O4 C25 C3 122.07(18)
C26 C25 C3 116.8(2)
C25 C26 H26A 109.5
C25 C26 H26B 109.5
H26A C26 H26B 109.5
C25 C26 H26C 109.5
H26A C26 H26C 109.5
H26B C26 H26C 109.5
C28 C27 C2 112.54(18)
C28 C27 H27A 109.1
C2 C27 H27A 109.1
C28 C27 H27B 109.1
C2 C27 H27B 109.1
H27A C27 H27B 107.8
O5B C28 O6B 123.2(3)
O6A C28 O5A 116.9(8)
O5B C28 C27 123.6(3)
O6A C28 C27 119.4(8)
O6B C28 C27 112.3(2)
O5A C28 C27 117.2(6)
O6A C29A C30 117.2(17)
O6A C29A H29A 108.0
C30 C29A H29A 108.0
O6A C29A H29B 108.0
C30 C29A H29B 108.0
H29A C29A H29B 107.3
C30 C29B O6B 104.7(4)
C30 C29B H29C 110.8
O6B C29B H29C 110.8
C30 C29B H29D 110.8
O6B C29B H29D 110.8
H29C C29B H29D 108.9
C29B C30 H30D 109.5
C29B C30 H30E 109.5
H30D C30 H30E 109.5
C29B C30 H30F 109.5
H30D C30 H30F 109.5
H30E C30 H30F 109.5
C29A C30 H30A 109.5
C29A C30 H30B 109.5
H30A C30 H30B 109.5
C29A C30 H30C 109.5
H30A C30 H30C 109.5
H30B C30 H30C 109.5

loop_
_geom_bond_atom_site_label_1
_geom_bond_atom_site_label_2
_geom_bond_distance
S1 O2 1.4206(19)
S1 O1 1.4272(17)
S1 N1 1.6369(16)
S1 C6 1.754(2)
O3 C20 1.231(2)
O4 C25 1.202(3)
O5A C28 1.344(9)
O5B C28 1.171(3)
O6A C28 1.173(11)
O6A C29A 1.36(2)
O6B C28 1.302(4)
O6B C29B 1.490(6)
N1 C1 1.469(3)
N1 C5 1.477(2)
N2 C20 1.332(2)
N2 C24 1.464(3)
N2 C21 1.475(3)
C1 C2 1.515(3)
C1 H1A 0.9700
C1 H1B 0.9700
C2 C27 1.535(3)
C2 C3 1.540(2)
C2 H2 0.9800
C3 C25 1.521(2)
C3 C4 1.533(2)
C3 H3 0.9800
C4 C13 1.522(2)
C4 C5 1.535(2)
C4 H4 0.9800
C5 H5A 0.9700
C5 H5B 0.9700
C6 C7 1.378(3)
C6 C11 1.382(3)
C7 C8 1.368(3)
C7 H7 0.9300
C8 C9 1.376(3)
C8 H8 0.9300
C9 C10 1.372(3)
C9 C12 1.503(3)
C10 C11 1.374(3)
C10 H10 0.9300
C11 H11 0.9300
C12 H12A 0.9600
C12 H12B 0.9600
C12 H12C 0.9600
C13 C14 1.387(3)
C13 C18 1.398(2)
C14 C15 1.380(3)
C14 H14 0.9300
C15 C16 1.370(3)
C15 H15 0.9300
C16 C17 1.380(3)
C16 C19 1.506(3)
C17 C18 1.391(3)
C17 H17 0.9300
C18 C20 1.498(3)
C19 H19A 0.9600
C19 H19B 0.9600
C19 H19C 0.9600
C21 C22 1.453(4)
C21 H21A 0.9700
C21 H21B 0.9700
C22 C23 1.418(4)
C22 H22A 0.9700
C22 H22B 0.9700
C23 C24 1.479(4)
C23 H23A 0.9700
C23 H23B 0.9700
C24 H24A 0.9700
C24 H24B 0.9700
C25 C26 1.483(3)
C26 H26A 0.9600
C26 H26B 0.9600
C26 H26C 0.9600
C27 C28 1.491(3)
C27 H27A 0.9700
C27 H27B 0.9700
C29A C30 1.71(2)
C29A H29A 0.9700
C29A H29B 0.9700
C29B C30 1.419(7)
C29B H29C 0.9700
C29B H29D 0.9700
C30 H30D 0.9600
C30 H30E 0.9600
C30 H30F 0.9600
C30 H30A 0.9600
C30 H30B 0.9600
C30 H30C 0.9600

loop_
_geom_torsion_atom_site_label_1
_geom_torsion_atom_site_label_2
_geom_torsion_atom_site_label_3
_geom_torsion_atom_site_label_4
_geom_torsion
O2 S1 N1 C1 167.30(15)
O1 S1 N1 C1 37.34(18)
C6 S1 N1 C1 -78.59(15)
O2 S1 N1 C5 -55.66(16)
O1 S1 N1 C5 174.38(14)
C6 S1 N1 C5 58.45(16)
C5 N1 C1 C2 64.63(19)
S1 N1 C1 C2 -157.01(13)
N1 C1 C2 C27 65.77(19)
N1 C1 C2 C3 -60.01(19)
C1 C2 C3 C25 179.90(16)
C27 C2 C3 C25 54.8(2)
C1 C2 C3 C4 54.28(19)
C27 C2 C3 C4 -70.84(19)
C25 C3 C4 C13 64.39(18)
C2 C3 C4 C13 -170.66(13)
C25 C3 C4 C5 -174.35(14)
C2 C3 C4 C5 -49.41(19)
C1 N1 C5 C4 -59.4(2)
S1 N1 C5 C4 161.42(12)
C13 C4 C5 N1 173.55(14)
C3 C4 C5 N1 50.32(19)
O2 S1 C6 C7 22.64(19)
O1 S1 C6 C7 153.81(17)
N1 S1 C6 C7 -91.31(18)
O2 S1 C6 C11 -158.35(17)
O1 S1 C6 C11 -27.18(19)
N1 S1 C6 C11 87.69(17)
C11 C6 C7 C8 1.5(3)
S1 C6 C7 C8 -179.51(16)
C6 C7 C8 C9 1.8(3)
C7 C8 C9 C10 -3.7(3)
C7 C8 C9 C12 174.2(2)
C8 C9 C10 C11 2.4(3)
C12 C9 C10 C11 -175.4(2)
C9 C10 C11 C6 0.7(3)
C7 C6 C11 C10 -2.6(3)
S1 C6 C11 C10 178.35(16)
C3 C4 C13 C14 43.8(2)
C5 C4 C13 C14 -78.8(2)
C3 C4 C13 C18 -137.55(16)
C5 C4 C13 C18 99.81(18)
C18 C13 C14 C15 -0.1(3)
C4 C13 C14 C15 178.58(17)
C13 C14 C15 C16 0.2(3)
C14 C15 C16 C17 0.3(3)
C14 C15 C16 C19 -179.9(2)
C15 C16 C17 C18 -1.0(3)
C19 C16 C17 C18 179.21(19)
C16 C17 C18 C13 1.1(3)
C16 C17 C18 C20 -175.75(17)
C14 C13 C18 C17 -0.5(2)
C4 C13 C18 C17 -179.17(15)
C14 C13 C18 C20 176.23(16)
C4 C13 C18 C20 -2.4(2)
C24 N2 C20 O3 4.1(3)
C21 N2 C20 O3 172.5(2)
C24 N2 C20 C18 -178.40(19)
C21 N2 C20 C18 -10.0(3)
C17 C18 C20 O3 107.1(2)
C13 C18 C20 O3 -69.6(2)
C17 C18 C20 N2 -70.4(2)
C13 C18 C20 N2 112.80(19)
C20 N2 C21 C22 -164.0(3)
C24 N2 C21 C22 5.4(3)
N2 C21 C22 C23 1.8(5)
C21 C22 C23 C24 -8.2(5)
C20 N2 C24 C23 159.9(2)
C21 N2 C24 C23 -10.1(3)
C22 C23 C24 N2 11.0(4)
C4 C3 C25 O4 24.8(3)
C2 C3 C25 O4 -101.5(2)
C4 C3 C25 C26 -156.3(2)
C2 C3 C25 C26 77.4(2)
C1 C2 C27 C28 90.9(2)
C3 C2 C27 C28 -145.68(18)
C29A O6A C28 O5A -15(2)
C29A O6A C28 C27 -166.2(18)
C29B O6B C28 O5B 12.2(7)
C29B O6B C28 C27 -178.5(3)
C2 C27 C28 O5B -39.7(7)
C2 C27 C28 O6A -177.1(10)
C2 C27 C28 O6B 151.0(3)
C2 C27 C28 O5A 31.9(12)
C28 O6A C29A C30 97(4)
C28 O6B C29B C30 160.3(5)
